data_1515385
loop_
_publ_author_name
'Cash, Jessica J.'
'Davis, Matthew C.'
'Ford, Michael D.'
'Groshens, Thomas J.'
'Guenthner, Andrew J.'
'Harvey, Benjamin G.'
'Lamison, Kevin R.'
'Mabry, Joseph M.'
'Meylemans, Heather A.'
'Reams, Josiah T.'
'Sahagun, Christopher M.'

_publ_section_title
;
 High Tg thermosetting resins from resveratrol
;
_journal_issue 13
_journal_name_full 'Polymer Chemistry'
_journal_page_first 3859
_journal_paper_doi 10.1039/c3py00438d
_journal_volume 4
_journal_year 2013
_chemical_formula_moiety 'C17 H11 N3 O3'
_chemical_formula_sum 'C17 H11 N3 O3'
_chemical_formula_weight 305.29
_chemical_melting_point 391
_chemical_name_common 'dihydroresveratrol tricyanate'
_space_group_crystal_system monoclinic
_space_group_IT_number 14
_space_group_name_Hall '-P 2ybc'
_space_group_name_H-M_alt 'P 1 21/c 1'
_symmetry_space_group_name_Hall '-P 2ybc'
_symmetry_space_group_name_H-M 'P 1 21/c 1'
_atom_sites_solution_hydrogens geom
_atom_sites_solution_primary direct
_atom_sites_solution_secondary difmap
_cell_angle_alpha 90
_cell_angle_beta 93.7330(10)
_cell_angle_gamma 90
_cell_formula_units_Z 4
_cell_length_a 4.4993(2)
_cell_length_b 19.1442(8)
_cell_length_c 17.7080(7)
_cell_measurement_temperature 296.(2)
_cell_volume 1522.05(11)
_computing_cell_refinement 'SAINT V8.18C (Bruker AXS Inc., 2011)'
_computing_data_reduction 'SAINT V8.18C (Bruker AXS Inc., 2011)'
_computing_structure_refinement 'SHELXL-97 (Sheldrick, 2008)'
_computing_structure_solution 'SHELXS-97 (Sheldrick, 2008)'
_diffrn_ambient_temperature 296.(2)
_diffrn_measured_fraction_theta_full 1.000
_diffrn_measured_fraction_theta_max 1.000
_diffrn_measurement_device_type 'Bruker SMART APEXII'
_diffrn_measurement_method CCD
_diffrn_radiation_monochromator graphite
_diffrn_radiation_type MoK\a
_diffrn_radiation_wavelength 0.71073
_diffrn_reflns_av_R_equivalents 0.0310
_diffrn_reflns_av_sigmaI/netI 0.0197
_diffrn_reflns_limit_h_max 5
_diffrn_reflns_limit_h_min -5
_diffrn_reflns_limit_k_max 22
_diffrn_reflns_limit_k_min -22
_diffrn_reflns_limit_l_max 21
_diffrn_reflns_limit_l_min -21
_diffrn_reflns_number 16429
_diffrn_reflns_theta_full 25.00
_diffrn_reflns_theta_max 25.00
_diffrn_reflns_theta_min 1.57
_exptl_absorpt_coefficient_mu 0.094
_exptl_absorpt_correction_T_max .7460
_exptl_absorpt_correction_T_min .6632
_exptl_absorpt_correction_type empirical
_exptl_absorpt_process_details
;
;
_exptl_crystal_colour colourless
_exptl_crystal_density_diffrn 1.332
_exptl_crystal_density_method 'not measured'
_exptl_crystal_description needle
_exptl_crystal_F_000 632
_exptl_crystal_size_max 0.24
_exptl_crystal_size_mid 0.24
_exptl_crystal_size_min 0.1
_refine_diff_density_max 0.389
_refine_diff_density_min -0.099
_refine_ls_extinction_coef 0.0058(17)
_refine_ls_extinction_method SHELXL
_refine_ls_goodness_of_fit_ref 1.020
_refine_ls_hydrogen_treatment mixed
_refine_ls_matrix_type full
_refine_ls_number_parameters 209
_refine_ls_number_reflns 2686
_refine_ls_number_restraints 0
_refine_ls_restrained_S_all 1.020
_refine_ls_R_factor_all 0.0569
_refine_ls_R_factor_gt 0.0390
_refine_ls_shift/su_max 0.000
_refine_ls_shift/su_mean 0.000
_refine_ls_structure_factor_coef Fsqd
_refine_ls_weighting_details 'calc w=1/[\s^2^(Fo^2^)+(0.0532P)^2^+0.3013P] where P=(Fo^2^+2Fc^2^)/3'
_refine_ls_weighting_scheme calc
_refine_ls_wR_factor_gt 0.1018
_refine_ls_wR_factor_ref 0.1164
_reflns_number_gt 1979
_reflns_number_total 2686
_reflns_threshold_expression >2sigma(I)
_cod_data_source_file c3py00438d.cif
_cod_data_source_block II
_cod_database_code 1515385

loop_
_space_group_symop_operation_xyz
'x, y, z'
'-x, y+1/2, -z+1/2'
'-x, -y, -z'
'x, -y-1/2, z-1/2'

loop_
_atom_site_type_symbol
_atom_site_label
_atom_site_fract_x
_atom_site_fract_y
_atom_site_fract_z
_atom_site_U_iso_or_equiv
_atom_site_adp_type
_atom_site_calc_flag
_atom_site_refinement_flags
_atom_site_occupancy
O O1 -0.5613(4) 1.08035(8) 0.30300(7) 0.0863(5) Uani d . 1
O O2 0.5450(4) 0.66162(8) 0.62381(7) 0.0868(5) Uani d . 1
O O3 0.6098(3) 0.58374(7) 0.36942(7) 0.0752(4) Uani d . 1
N N1 -0.7991(5) 1.15169(11) 0.39360(13) 0.1075(7) Uani d . 1
C C15 0.2978(4) 0.67800(8) 0.39503(10) 0.0545(4) Uani d . 1
H H15 0.2493 0.6802 0.3432 0.065 Uiso calc R 1
C C14 0.4931(4) 0.62824(8) 0.42457(9) 0.0519(4) Uani d . 1
C C7 -0.6853(5) 1.11776(11) 0.35208(12) 0.0758(6) Uani d . 1
C C4 -0.3871(4) 1.02195(9) 0.32975(10) 0.0596(5) Uani d . 1
C C3 -0.2687(5) 0.98225(11) 0.27539(11) 0.0792(6) Uani d . 1
H H2 -0.3048 0.993 0.2244 0.095 Uiso calc R 1
C C2 -0.0941(4) 0.92572(10) 0.29764(11) 0.0712(5) Uani d . 1
H H1 -0.0114 0.8984 0.261 0.085 Uiso calc R 1
C C1 -0.0395(4) 0.90889(8) 0.37270(10) 0.0528(4) Uani d . 1
C C8 0.1525(4) 0.84753(9) 0.39775(11) 0.0599(5) Uani d . 1
H H5 0.272 0.8603 0.4432 0.072 Uiso calc R 1
H H6 0.2873 0.8371 0.3587 0.072 Uiso calc R 1
C C9 -0.0254(4) 0.78241(9) 0.41359(11) 0.0610(5) Uani d . 1
H H7 -0.17 0.7932 0.4502 0.073 Uiso calc R 1
H H8 -0.133 0.7671 0.3673 0.073 Uiso calc R 1
C C10 0.1752(3) 0.72464(8) 0.44377(10) 0.0526(4) Uani d . 1
C C11 0.2537(4) 0.71994(9) 0.52092(10) 0.0584(5) Uani d . 1
H H9 0.1737 0.7508 0.5548 0.07 Uiso calc R 1
C C12 0.4504(4) 0.66926(9) 0.54625(9) 0.0566(4) Uani d . 1
C C16 0.4246(6) 0.70002(12) 0.67254(12) 0.0842(7) Uani d . 1
N N2 0.3288(6) 0.73176(13) 0.71842(12) 0.1255(9) Uani d . 1
C C5 -0.3428(4) 1.00722(9) 0.40431(10) 0.0614(5) Uani d . 1
H H3 -0.4277 1.0347 0.4405 0.074 Uiso calc R 1
C C6 -0.1676(4) 0.95016(9) 0.42519(10) 0.0613(5) Uani d . 1
H H4 -0.1356 0.9394 0.4763 0.074 Uiso calc R 1
C C13 0.5760(4) 0.62155(9) 0.49995(9) 0.0547(4) Uani d . 1
H H10 0.7076 0.5872 0.5185 0.066 Uiso calc R 1
C C17 0.7905(5) 0.53450(10) 0.39037(10) 0.0646(5) Uani d . 1
N N3 0.9506(5) 0.49074(11) 0.40316(11) 0.0988(7) Uani d . 1

loop_
_atom_site_aniso_label
_atom_site_aniso_U_11
_atom_site_aniso_U_22
_atom_site_aniso_U_33
_atom_site_aniso_U_12
_atom_site_aniso_U_13
_atom_site_aniso_U_23
O1 0.1160(12) 0.0831(10) 0.0604(8) 0.0481(9) 0.0110(8) 0.0173(7)
O2 0.1256(12) 0.0880(10) 0.0458(7) 0.0339(9) -0.0019(7) -0.0027(7)
O3 0.0963(10) 0.0754(9) 0.0525(8) 0.0285(8) -0.0052(7) -0.0098(6)
N1 0.1347(18) 0.0856(13) 0.1058(16) 0.0444(13) 0.0343(14) 0.0090(12)
C15 0.0563(10) 0.0548(10) 0.0512(10) -0.0019(8) -0.0044(8) 0.0057(8)
C14 0.0572(10) 0.0486(9) 0.0499(9) 0.0027(7) 0.0042(8) -0.0044(7)
C7 0.0893(15) 0.0644(12) 0.0746(14) 0.0239(11) 0.0134(12) 0.0147(11)
C4 0.0675(11) 0.0575(10) 0.0540(10) 0.0145(8) 0.0054(8) 0.0088(8)
C3 0.0979(15) 0.0929(15) 0.0471(10) 0.0355(12) 0.0072(10) 0.0110(10)
C2 0.0816(13) 0.0764(13) 0.0564(11) 0.0253(11) 0.0116(9) -0.0004(9)
C1 0.0478(9) 0.0504(9) 0.0601(10) 0.0002(7) 0.0025(8) 0.0053(8)
C8 0.0504(10) 0.0556(10) 0.0734(12) 0.0038(8) 0.0022(8) 0.0092(9)
C9 0.0497(9) 0.0565(10) 0.0763(12) 0.0045(8) 0.0008(8) 0.0086(9)
C10 0.0458(9) 0.0491(9) 0.0628(10) -0.0025(7) 0.0039(7) 0.0072(8)
C11 0.0629(11) 0.0529(10) 0.0605(11) 0.0052(8) 0.0122(8) -0.0001(8)
C12 0.0705(11) 0.0551(10) 0.0443(9) 0.0046(9) 0.0044(8) 0.0028(8)
C16 0.1258(19) 0.0800(14) 0.0480(11) 0.0091(13) 0.0154(12) 0.0018(11)
N2 0.194(2) 0.1235(18) 0.0624(12) 0.0290(17) 0.0359(14) -0.0072(12)
C5 0.0755(12) 0.0588(10) 0.0504(10) 0.0141(9) 0.0075(8) 0.0016(8)
C6 0.0728(12) 0.0622(11) 0.0485(10) 0.0065(9) 0.0014(8) 0.0083(8)
C13 0.0618(10) 0.0483(9) 0.0533(10) 0.0064(8) -0.0016(8) 0.0031(8)
C17 0.0809(13) 0.0614(11) 0.0515(10) 0.0127(11) 0.0051(9) -0.0049(9)
N3 0.1306(17) 0.0922(14) 0.0737(12) 0.0521(13) 0.0084(11) -0.0020(10)

loop_
_atom_type_symbol
_atom_type_description
_atom_type_scat_dispersion_real
_atom_type_scat_dispersion_imag
_atom_type_scat_source
C C 0.0033 0.0016 'International Tables Vol C Tables 4.2.6.8 and 6.1.1.4'
H H 0.0000 0.0000 'International Tables Vol C Tables 4.2.6.8 and 6.1.1.4'
N N 0.0061 0.0033 'International Tables Vol C Tables 4.2.6.8 and 6.1.1.4'
O O 0.0106 0.0060 'International Tables Vol C Tables 4.2.6.8 and 6.1.1.4'

loop_
_geom_angle_atom_site_label_1
_geom_angle_atom_site_label_2
_geom_angle_atom_site_label_3
_geom_angle
C7 O1 C4 117.79(15)
C16 O2 C12 118.67(16)
C17 O3 C14 119.79(14)
C14 C15 C10 118.77(15)
C14 C15 H15 120.6
C10 C15 H15 120.6
C13 C14 C15 124.21(15)
C13 C14 O3 121.64(14)
C15 C14 O3 114.14(14)
N1 C7 O1 178.0(2)
C5 C4 C3 122.29(16)
C5 C4 O1 121.99(16)
C3 C4 O1 115.72(15)
C4 C3 C2 118.53(17)
C4 C3 H2 120.7
C2 C3 H2 120.7
C1 C2 C3 121.52(17)
C1 C2 H1 119.2
C3 C2 H1 119.2
C2 C1 C6 117.56(16)
C2 C1 C8 122.02(16)
C6 C1 C8 120.41(16)
C1 C8 C9 113.31(14)
C1 C8 H5 108.9
C9 C8 H5 108.9
C1 C8 H6 108.9
C9 C8 H6 108.9
H5 C8 H6 107.7
C10 C9 C8 111.02(13)
C10 C9 H7 109.4
C8 C9 H7 109.4
C10 C9 H8 109.4
C8 C9 H8 109.4
H7 C9 H8 108.0
C15 C10 C11 119.03(15)
C15 C10 C9 120.55(16)
C11 C10 C9 120.31(16)
C12 C11 C10 119.00(16)
C12 C11 H9 120.5
C10 C11 H9 120.5
C11 C12 C13 123.92(16)
C11 C12 O2 122.48(15)
C13 C12 O2 113.59(15)
N2 C16 O2 176.0(3)
C4 C5 C6 118.09(16)
C4 C5 H3 121.0
C6 C5 H3 121.0
C1 C6 C5 121.99(16)
C1 C6 H4 119.0
C5 C6 H4 119.0
C14 C13 C12 115.06(15)
C14 C13 H10 122.5
C12 C13 H10 122.5
N3 C17 O3 174.9(2)

loop_
_geom_bond_atom_site_label_1
_geom_bond_atom_site_label_2
_geom_bond_distance
O1 C7 1.282(3)
O1 C4 1.428(2)
O2 C16 1.280(3)
O2 C12 1.419(2)
O3 C17 1.284(2)
O3 C14 1.4218(19)
N1 C7 1.129(3)
C15 C14 1.376(2)
C15 C10 1.382(2)
C15 H15 0.93
C14 C13 1.368(2)
C4 C5 1.352(2)
C4 C3 1.362(3)
C3 C2 1.380(3)
C3 H2 0.93
C2 C1 1.374(2)
C2 H1 0.93
C1 C6 1.375(2)
C1 C8 1.507(2)
C8 C9 1.517(2)
C8 H5 0.97
C8 H6 0.97
C9 C10 1.503(2)
C9 H7 0.97
C9 H8 0.97
C10 C11 1.392(2)
C11 C12 1.369(2)
C11 H9 0.93
C12 C13 1.373(2)
C16 N2 1.123(3)
C5 C6 1.383(2)
C5 H3 0.93
C6 H4 0.93
C13 H10 0.93
C17 N3 1.118(2)
